data_7049390
loop_
_publ_author_name
'Gil-Moles, Mar\'ia'
'Gimeno, M Concepci\'on'
'L\'opez-de-Luzuriaga, Jos\'e M'
'Monge, Miguel'
'Olmos, M. Elena'

_publ_section_title
;
 Temperature-assisted formation of reversible metallophilic Au-Ag
 interaction arrays.
;
_journal_issue 16
_journal_name_full 'Dalton transactions (Cambridge, England : 2003)'
_journal_page_first 5149
_journal_page_last 5155
_journal_paper_doi 10.1039/c9dt00751b
_journal_volume 48
_journal_year 2019
_chemical_formula_moiety 'C27 H11 Ag Au F10 N3, C H2 Cl2'
_chemical_formula_sum 'C28 H13 Ag Au Cl2 F10 N3'
_chemical_formula_weight 957.15
_space_group_IT_number 2
_space_group_name_Hall '-P 1'
_space_group_name_H-M_alt 'P -1'
_symmetry_cell_setting triclinic
_symmetry_Int_Tables_number 2
_symmetry_space_group_name_Hall '-P 1'
_symmetry_space_group_name_H-M 'P -1'
_atom_sites_solution_hydrogens geom
_atom_sites_solution_primary direct
_atom_sites_solution_secondary difmap
_audit_conform_dict_location ftp://ftp.iucr.org/pub/cif_core.dic
_audit_conform_dict_name cif_core.dic
_audit_conform_dict_version 2.4.3
_audit_creation_date 2019-01-15T12:57:28-00:00
_audit_creation_method 'WinGX routine CIF_UPDATE'
_audit_update_record
;
2019-03-18 deposited with the CCDC.    2019-03-21 downloaded from the CCDC.
;
_cell_angle_alpha 80.139(3)
_cell_angle_beta 86.040(2)
_cell_angle_gamma 70.855(3)
_cell_formula_units_Z 2
_cell_length_a 10.8130(6)
_cell_length_b 10.9768(4)
_cell_length_c 12.9560(8)
_cell_measurement_reflns_used 5294
_cell_measurement_temperature 173(2)
_cell_measurement_theta_max 27.487
_cell_measurement_theta_min 2.615
_cell_measurement_wavelength 0.71073
_cell_volume 1431.12(13)
_computing_cell_refinement 'HKL Scalepack (Otwinowski & Minor 1997)'
_computing_data_collection 'Collect (Bruker AXS BV, 1997-2004)'
_computing_data_reduction 'HKL Denzo and Scalepack (Otwinowski & Minor 1997)'
_computing_molecular_graphics 'Ortep for Windows (Farrugia, 2012)'
_computing_publication_material 'WinGX publication routines (Farrugia, 2012)'
_computing_structure_refinement 'SHELXL-2014/7 (Sheldrick, 2014)'
_computing_structure_solution 'SHELXS-2013/1 (Sheldrick, 2008)'
_diffrn_ambient_temperature 173(2)
_diffrn_detector 'CCD plate'
_diffrn_detector_area_resol_mean 9
_diffrn_measured_fraction_theta_full 0.99
_diffrn_measured_fraction_theta_max 0.976
_diffrn_measurement_device '95mm CCD camera on \k-goniostat'
_diffrn_measurement_device_type KappaCCD
_diffrn_measurement_method 'CCD rotation images, thick slices'
_diffrn_orient_matrix_UB_11 -0.012536
_diffrn_orient_matrix_UB_12 0.033848
_diffrn_orient_matrix_UB_13 -0.076576
_diffrn_orient_matrix_UB_21 -0.097098
_diffrn_orient_matrix_UB_22 0.027718
_diffrn_orient_matrix_UB_23 0.011039
_diffrn_orient_matrix_UB_31 0.000462
_diffrn_orient_matrix_UB_32 0.087309
_diffrn_orient_matrix_UB_33 0.012364
_diffrn_radiation_monochromator 'horizonally mounted graphite crystal'
_diffrn_radiation_probe x-ray
_diffrn_radiation_type MoK\a
_diffrn_radiation_wavelength 0.71073
_diffrn_reflns_av_R_equivalents 0.083
_diffrn_reflns_av_unetI/netI 0.0371
_diffrn_reflns_Laue_measured_fraction_full 0.99
_diffrn_reflns_Laue_measured_fraction_max 0.976
_diffrn_reflns_limit_h_max 14
_diffrn_reflns_limit_h_min 0
_diffrn_reflns_limit_k_max 14
_diffrn_reflns_limit_k_min -13
_diffrn_reflns_limit_l_max 16
_diffrn_reflns_limit_l_min -16
_diffrn_reflns_number 11028
_diffrn_reflns_point_group_measured_fraction_full 0.99
_diffrn_reflns_point_group_measured_fraction_max 0.976
_diffrn_reflns_reduction_process
;
        Scaled and merged with Sortav
        R.H. Blessing, (1987) Cryst. Rev. 1, 3-58
        R.H. Blessing, (1989) J. Appl. Cryst. 22, 396-397
;
_diffrn_reflns_theta_full 25.242
_diffrn_reflns_theta_max 27.487
_diffrn_reflns_theta_min 2.615
_diffrn_source 'Enraf Nonius FR590'
_diffrn_standards_number 0
_exptl_absorpt_coefficient_mu 6.082
_exptl_absorpt_correction_T_max 0.0902
_exptl_absorpt_correction_T_min 0.0512
_exptl_absorpt_correction_type multi-scan
_exptl_absorpt_process_details Scalepack
_exptl_crystal_colour yellow
_exptl_crystal_density_diffrn 2.221
_exptl_crystal_density_method 'not measured'
_exptl_crystal_description Needle
_exptl_crystal_F_000 904
_exptl_crystal_size_max 0.62
_exptl_crystal_size_mid 0.32
_exptl_crystal_size_min 0.15
_refine_diff_density_max 1.75
_refine_diff_density_min -2.037
_refine_diff_density_rms 0.18
_refine_ls_extinction_method none
_refine_ls_goodness_of_fit_ref 1.023
_refine_ls_hydrogen_treatment constr
_refine_ls_matrix_type full
_refine_ls_number_constraints 0
_refine_ls_number_parameters 424
_refine_ls_number_reflns 6407
_refine_ls_number_restraints 106
_refine_ls_restrained_S_all 1.016
_refine_ls_R_factor_all 0.045
_refine_ls_R_factor_gt 0.0366
_refine_ls_shift/su_max 0.001
_refine_ls_shift/su_mean 0
_refine_ls_structure_factor_coef Fsqd
_refine_ls_weighting_details 'w=1/[\s^2^(Fo^2^)+(0.0637P)^2^+1.1115P] where P=(Fo^2^+2Fc^2^)/3'
_refine_ls_weighting_scheme calc
_refine_ls_wR_factor_gt 0.0903
_refine_ls_wR_factor_ref 0.095
_reflns_Friedel_coverage 0
_reflns_number_gt 5590
_reflns_number_total 6407
_reflns_threshold_expression 'I > 2\s(I)'
_cod_data_source_file c9dt00751b2.cif
_cod_data_source_block 2bCH2Cl2
_cod_depositor_comments 'Adding full bibliography for 7049390--7049391.cif.'
_cod_database_code 7049390

loop_
_symmetry_equiv_pos_as_xyz
'x, y, z'
'-x, -y, -z'

loop_
_atom_site_label
_atom_site_type_symbol
_atom_site_fract_x
_atom_site_fract_y
_atom_site_fract_z
_atom_site_U_iso_or_equiv
_atom_site_adp_type
_atom_site_occupancy
_atom_site_site_symmetry_order
_atom_site_calc_flag
_atom_site_refinement_flags_posn
_atom_site_refinement_flags_adp
_atom_site_refinement_flags_occupancy
_atom_site_disorder_assembly
_atom_site_disorder_group
Au1 Au 0.5 0.5 0 0.02386(8) Uani 1 2 d S . P . .
Au2 Au 0.5 1 0 0.02732(9) Uani 1 2 d S . P . .
Ag1 Ag 0.54617(4) 0.73762(3) -0.00743(3) 0.02337(9) Uani 1 1 d . . . . .
N1 N 0.7785(4) 0.6890(3) -0.0081(3) 0.0262(8) Uani 1 1 d . U . . .
N2 N 0.6373(4) 0.7148(3) -0.1795(3) 0.0261(8) Uani 1 1 d . U . . .
N3 N 0.3787(4) 0.8067(4) -0.1401(3) 0.0285(8) Uani 1 1 d . U . . .
C1 C 0.8444(5) 0.6953(5) 0.0736(4) 0.0312(10) Uani 1 1 d . U . . .
H1 H 0.7991 0.711 0.1362 0.037 Uiso 1 1 calc R U . . .
C2 C 0.9755(5) 0.6797(5) 0.0691(4) 0.0337(11) Uani 1 1 d . U . . .
H2 H 1.0179 0.684 0.1278 0.04 Uiso 1 1 calc R U . . .
C3 C 1.0441(5) 0.6576(5) -0.0236(4) 0.0375(12) Uani 1 1 d . U . . .
H3 H 1.1333 0.6466 -0.0285 0.045 Uiso 1 1 calc R U . . .
C4 C 0.9777(5) 0.6523(5) -0.1080(4) 0.0329(11) Uani 1 1 d . U . . .
H4 H 1.0215 0.6385 -0.1715 0.039 Uiso 1 1 calc R U . . .
C5 C 0.8447(5) 0.6675(4) -0.0989(4) 0.0267(9) Uani 1 1 d . U . . .
C6 C 0.7674(5) 0.6645(4) -0.1899(4) 0.0279(10) Uani 1 1 d . U . . .
C7 C 0.8252(6) 0.6144(5) -0.2791(4) 0.0391(12) Uani 1 1 d . U . . .
H7 H 0.9157 0.5783 -0.2848 0.047 Uiso 1 1 calc R U . . .
C8 C 0.7449(6) 0.6198(6) -0.3590(4) 0.0446(13) Uani 1 1 d . U . . .
H8 H 0.7815 0.5853 -0.419 0.054 Uiso 1 1 calc R U . . .
C9 C 0.6116(6) 0.6754(5) -0.3510(4) 0.0382(12) Uani 1 1 d . U . . .
H9 H 0.5574 0.6824 -0.406 0.046 Uiso 1 1 calc R U . . .
C10 C 0.5594(5) 0.7212(4) -0.2574(4) 0.0285(10) Uani 1 1 d . U . . .
C11 C 0.4154(5) 0.7815(4) -0.2380(4) 0.0302(10) Uani 1 1 d . U . . .
C12 C 0.3241(6) 0.8087(5) -0.3154(4) 0.0389(12) Uani 1 1 d . U . . .
H12 H 0.3509 0.789 -0.3821 0.047 Uiso 1 1 calc R U . . .
C13 C 0.1937(6) 0.8650(5) -0.2935(5) 0.0450(13) Uani 1 1 d . U . . .
H13 H 0.1316 0.8829 -0.345 0.054 Uiso 1 1 calc R U . . .
C14 C 0.1555(6) 0.8946(5) -0.1944(5) 0.0412(12) Uani 1 1 d . U . . .
H14 H 0.0679 0.9342 -0.1778 0.049 Uiso 1 1 calc R U . . .
C15 C 0.2525(5) 0.8631(5) -0.1208(4) 0.0348(11) Uani 1 1 d . U . . .
H15 H 0.2277 0.8827 -0.0538 0.042 Uiso 1 1 calc R U . . .
C16 C 0.4876(5) 0.5727(4) 0.1384(3) 0.0227(9) Uani 1 1 d . U . . .
C17 C 0.3671(5) 0.6402(4) 0.1794(4) 0.0252(9) Uani 1 1 d . U . . .
C18 C 0.3473(5) 0.6658(5) 0.2804(4) 0.0331(10) Uani 1 1 d . U . . .
C19 C 0.4527(6) 0.6264(5) 0.3458(4) 0.0370(11) Uani 1 1 d . U . . .
C20 C 0.5754(5) 0.5611(5) 0.3093(4) 0.0334(11) Uani 1 1 d . U . . .
C21 C 0.5905(5) 0.5363(4) 0.2075(4) 0.0281(10) Uani 1 1 d . U . . .
F1 F 0.2597(3) 0.6810(3) 0.1192(2) 0.0421(7) Uani 1 1 d . U . . .
F2 F 0.2282(3) 0.7281(3) 0.3163(3) 0.0509(9) Uani 1 1 d . U . . .
F3 F 0.4367(4) 0.6515(4) 0.4449(2) 0.0573(10) Uani 1 1 d . U . . .
F4 F 0.6782(4) 0.5218(4) 0.3744(3) 0.0595(10) Uani 1 1 d . U . . .
F5 F 0.7123(3) 0.4688(3) 0.1775(2) 0.0402(7) Uani 1 1 d . U . . .
C22 C 0.5641(5) 1.0354(4) -0.1509(4) 0.0270(9) Uani 1 1 d . U . . .
C23 C 0.6976(5) 1.0047(4) -0.1765(4) 0.0280(10) Uani 1 1 d . U . . .
C24 C 0.7457(5) 1.0013(5) -0.2776(4) 0.0349(11) Uani 1 1 d . U . . .
C25 C 0.6612(5) 1.0320(5) -0.3586(4) 0.0349(11) Uani 1 1 d . U . . .
C26 C 0.5277(5) 1.0668(5) -0.3383(4) 0.0351(11) Uani 1 1 d . U . . .
C27 C 0.4836(5) 1.0680(4) -0.2369(4) 0.0289(10) Uani 1 1 d . U . . .
F6 F 0.7867(3) 0.9757(3) -0.1000(2) 0.0411(7) Uani 1 1 d . U . . .
F7 F 0.8752(3) 0.9705(3) -0.2981(3) 0.0511(9) Uani 1 1 d . U . . .
F8 F 0.7064(4) 1.0300(4) -0.4576(2) 0.0547(9) Uani 1 1 d . U . . .
F9 F 0.4430(3) 1.0995(3) -0.4181(3) 0.0513(9) Uani 1 1 d . U . . .
F10 F 0.3516(3) 1.1009(3) -0.2213(3) 0.0414(7) Uani 1 1 d . U . . .
C28A C 0.052(4) 0.215(3) 0.567(3) 0.072(6) Uani 0.5 1 d D . P A 1
H28A H 0.0182 0.1569 0.616 0.086 Uiso 0.5 1 calc R U P A 1
H28B H 0.1305 0.1629 0.5339 0.086 Uiso 0.5 1 calc R U P A 1
Cl1A Cl 0.0948(11) 0.3213(12) 0.6351(10) 0.090(4) Uani 0.5 1 d D . P A 1
Cl2A Cl -0.0655(6) 0.3013(7) 0.4699(5) 0.0893(16) Uani 0.5 1 d D . P A 1
C28B C 0.088(4) 0.199(3) 0.600(3) 0.072(6) Uani 0.5 1 d D . P B 2
H28C H 0.05 0.1558 0.6598 0.086 Uiso 0.5 1 calc R U P B 2
H28D H 0.1763 0.1424 0.5887 0.086 Uiso 0.5 1 calc R U P B 2
Cl1B Cl 0.0916(12) 0.3471(10) 0.6259(8) 0.065(2) Uani 0.5 1 d D . P B 2
Cl2B Cl -0.0081(6) 0.2282(7) 0.4867(5) 0.0893(16) Uani 0.5 1 d D . P B 2

loop_
_atom_site_aniso_label
_atom_site_aniso_U_11
_atom_site_aniso_U_22
_atom_site_aniso_U_33
_atom_site_aniso_U_23
_atom_site_aniso_U_13
_atom_site_aniso_U_12
Au1 0.03363(15) 0.02274(13) 0.01938(14) -0.00649(9) 0.00198(10) -0.01356(10)
Au2 0.03924(16) 0.01920(13) 0.02373(15) -0.00567(10) 0.00587(11) -0.00979(10)
Ag1 0.02712(19) 0.02196(16) 0.02329(18) -0.00566(13) 0.00064(13) -0.01006(12)
N1 0.026(2) 0.0255(19) 0.028(2) -0.0075(16) -0.0002(16) -0.0082(15)
N2 0.034(2) 0.0239(18) 0.022(2) -0.0002(15) -0.0022(16) -0.0130(16)
N3 0.029(2) 0.031(2) 0.025(2) 0.0002(16) -0.0076(16) -0.0107(16)
C1 0.027(2) 0.038(3) 0.029(3) -0.013(2) 0.0032(19) -0.008(2)
C2 0.032(3) 0.031(2) 0.040(3) -0.009(2) -0.008(2) -0.010(2)
C3 0.026(3) 0.041(3) 0.047(3) -0.010(2) 0.003(2) -0.012(2)
C4 0.030(3) 0.038(3) 0.030(3) -0.007(2) 0.005(2) -0.011(2)
C5 0.028(2) 0.020(2) 0.030(2) -0.0046(18) 0.0017(19) -0.0066(17)
C6 0.033(2) 0.028(2) 0.024(2) -0.0045(18) 0.0031(19) -0.0109(19)
C7 0.037(3) 0.048(3) 0.033(3) -0.013(2) 0.010(2) -0.015(2)
C8 0.055(3) 0.060(4) 0.025(3) -0.016(2) 0.015(2) -0.023(3)
C9 0.050(3) 0.045(3) 0.025(3) -0.007(2) -0.004(2) -0.022(2)
C10 0.039(3) 0.027(2) 0.021(2) 0.0004(18) -0.0011(19) -0.0153(19)
C11 0.042(3) 0.025(2) 0.026(2) 0.0014(18) -0.005(2) -0.016(2)
C12 0.051(3) 0.040(3) 0.025(3) -0.002(2) -0.010(2) -0.014(2)
C13 0.041(3) 0.048(3) 0.046(3) -0.001(3) -0.021(3) -0.014(2)
C14 0.034(3) 0.043(3) 0.043(3) 0.000(2) -0.012(2) -0.009(2)
C15 0.041(3) 0.035(3) 0.029(3) 0.000(2) -0.007(2) -0.015(2)
C16 0.034(2) 0.022(2) 0.017(2) -0.0054(16) 0.0006(17) -0.0143(17)
C17 0.030(2) 0.029(2) 0.021(2) -0.0040(18) 0.0014(18) -0.0158(18)
C18 0.039(3) 0.033(2) 0.031(3) -0.011(2) 0.011(2) -0.016(2)
C19 0.054(3) 0.044(3) 0.023(2) -0.012(2) 0.004(2) -0.026(2)
C20 0.043(3) 0.041(3) 0.021(2) 0.000(2) -0.008(2) -0.021(2)
C21 0.028(2) 0.031(2) 0.027(2) -0.0032(19) 0.0014(19) -0.0141(19)
F1 0.0282(15) 0.0557(19) 0.0416(18) -0.0092(15) -0.0057(13) -0.0105(13)
F2 0.048(2) 0.058(2) 0.050(2) -0.0248(16) 0.0231(16) -0.0174(16)
F3 0.088(3) 0.075(2) 0.0203(16) -0.0189(15) 0.0091(17) -0.039(2)
F4 0.058(2) 0.090(3) 0.0351(19) 0.0002(18) -0.0231(17) -0.030(2)
F5 0.0294(16) 0.0432(17) 0.0424(18) -0.0047(14) 0.0005(13) -0.0053(13)
C22 0.037(2) 0.022(2) 0.021(2) -0.0029(17) 0.0040(18) -0.0087(18)
C23 0.040(3) 0.024(2) 0.019(2) -0.0022(18) -0.0035(19) -0.0085(19)
C24 0.031(3) 0.039(3) 0.032(3) -0.004(2) 0.003(2) -0.009(2)
C25 0.043(3) 0.039(3) 0.021(2) -0.005(2) 0.004(2) -0.011(2)
C26 0.039(3) 0.036(3) 0.026(2) -0.003(2) -0.004(2) -0.007(2)
C27 0.030(2) 0.024(2) 0.031(2) -0.0072(19) 0.0026(19) -0.0055(18)
F6 0.0426(18) 0.0464(17) 0.0333(17) -0.0045(13) -0.0070(14) -0.0128(14)
F7 0.0319(17) 0.071(2) 0.044(2) -0.0091(17) 0.0073(15) -0.0088(16)
F8 0.054(2) 0.078(2) 0.0252(16) -0.0095(16) 0.0100(15) -0.0133(18)
F9 0.049(2) 0.067(2) 0.0328(18) -0.0071(15) -0.0119(15) -0.0097(17)
F10 0.0316(16) 0.0446(17) 0.0450(19) -0.0099(14) 0.0053(14) -0.0079(13)
C28A 0.064(19) 0.065(8) 0.08(2) -0.017(11) 0.010(11) -0.005(10)
Cl1A 0.068(4) 0.125(9) 0.064(4) -0.012(4) -0.021(3) -0.011(4)
Cl2A 0.079(4) 0.149(6) 0.066(2) -0.050(4) 0.024(3) -0.061(3)
C28B 0.064(19) 0.065(8) 0.08(2) -0.017(11) 0.010(11) -0.005(10)
Cl1B 0.099(5) 0.053(2) 0.046(3) -0.026(2) 0.019(3) -0.025(3)
Cl2B 0.079(4) 0.149(6) 0.066(2) -0.050(4) 0.024(3) -0.061(3)

loop_
_atom_type_symbol
_atom_type_description
_atom_type_scat_dispersion_real
_atom_type_scat_dispersion_imag
_atom_type_scat_source
C C 0.0033 0.0016 'International Tables Vol C Tables 4.2.6.8 and 6.1.1.4'
H H 0 0 'International Tables Vol C Tables 4.2.6.8 and 6.1.1.4'
Ag Ag -0.8971 1.1015 'International Tables Vol C Tables 4.2.6.8 and 6.1.1.4'
Au Au -2.0133 8.8022 'International Tables Vol C Tables 4.2.6.8 and 6.1.1.4'
F F 0.0171 0.0103 'International Tables Vol C Tables 4.2.6.8 and 6.1.1.4'
N N 0.0061 0.0033 'International Tables Vol C Tables 4.2.6.8 and 6.1.1.4'
Cl Cl 0.1484 0.1585 'International Tables Vol C Tables 4.2.6.8 and 6.1.1.4'

loop_
_geom_angle_atom_site_label_1
_geom_angle_atom_site_label_2
_geom_angle_atom_site_label_3
_geom_angle
_geom_angle_site_symmetry_1
_geom_angle_site_symmetry_3
C16 Au1 C16 180 . 2_665
C16 Au1 Ag1 62.02(11) . .
C16 Au1 Ag1 117.98(11) 2_665 .
C16 Au1 Ag1 117.98(11) . 2_665
C16 Au1 Ag1 62.02(11) 2_665 2_665
Ag1 Au1 Ag1 180 . 2_665
C22 Au2 C22 180 . 2_675
C22 Au2 Ag1 87.07(12) . 2_675
C22 Au2 Ag1 92.93(12) 2_675 2_675
C22 Au2 Ag1 92.93(12) . .
C22 Au2 Ag1 87.07(12) 2_675 .
Ag1 Au2 Ag1 180 2_675 .
N1 Ag1 N2 68.80(13) . .
N1 Ag1 N3 135.48(14) . .
N2 Ag1 N3 67.79(14) . .
N1 Ag1 C16 107.58(14) . .
N2 Ag1 C16 131.32(12) . .
N3 Ag1 C16 108.03(14) . .
N1 Ag1 Au2 92.85(9) . .
N2 Ag1 Au2 102.83(8) . .
N3 Ag1 Au2 87.44(9) . .
C16 Ag1 Au2 125.76(9) . .
N1 Ag1 Au1 106.60(9) . .
N2 Ag1 Au1 88.13(8) . .
N3 Ag1 Au1 81.43(9) . .
C16 Ag1 Au1 44.89(9) . .
Au2 Ag1 Au1 160.167(16) . .
C1 N1 C5 118.1(4) . .
C1 N1 Ag1 123.4(3) . .
C5 N1 Ag1 118.1(3) . .
C10 N2 C6 120.2(4) . .
C10 N2 Ag1 119.4(3) . .
C6 N2 Ag1 118.4(3) . .
C15 N3 C11 118.2(4) . .
C15 N3 Ag1 123.6(3) . .
C11 N3 Ag1 118.1(3) . .
N1 C1 C2 123.0(5) . .
C1 C2 C3 119.3(5) . .
C4 C3 C2 118.4(5) . .
C3 C4 C5 120.0(5) . .
N1 C5 C4 121.3(4) . .
N1 C5 C6 116.9(4) . .
C4 C5 C6 121.8(4) . .
N2 C6 C7 121.7(5) . .
N2 C6 C5 115.2(4) . .
C7 C6 C5 123.0(5) . .
C8 C7 C6 118.1(5) . .
C9 C8 C7 120.8(5) . .
C8 C9 C10 118.0(5) . .
N2 C10 C9 121.1(5) . .
N2 C10 C11 115.6(4) . .
C9 C10 C11 123.3(5) . .
N3 C11 C12 121.3(5) . .
N3 C11 C10 116.5(4) . .
C12 C11 C10 122.2(5) . .
C13 C12 C11 119.7(5) . .
C12 C13 C14 119.5(5) . .
C13 C14 C15 117.4(5) . .
N3 C15 C14 123.9(5) . .
C21 C16 C17 114.2(4) . .
C21 C16 Au1 123.4(3) . .
C17 C16 Au1 121.0(3) . .
C21 C16 Ag1 103.4(3) . .
C17 C16 Ag1 106.0(3) . .
Au1 C16 Ag1 73.10(13) . .
F1 C17 C18 116.1(4) . .
F1 C17 C16 119.5(4) . .
C18 C17 C16 124.3(4) . .
F2 C18 C17 121.6(5) . .
F2 C18 C19 119.5(5) . .
C17 C18 C19 118.9(5) . .
F3 C19 C18 120.3(5) . .
F3 C19 C20 120.1(5) . .
C18 C19 C20 119.6(5) . .
F4 C20 C19 119.1(5) . .
F4 C20 C21 121.4(5) . .
C19 C20 C21 119.5(5) . .
F5 C21 C20 116.6(4) . .
F5 C21 C16 120.0(4) . .
C20 C21 C16 123.4(4) . .
C27 C22 C23 114.0(4) . .
C27 C22 Au2 123.3(4) . .
C23 C22 Au2 121.7(3) . .
F6 C23 C24 116.6(4) . .
F6 C23 C22 120.1(4) . .
C24 C23 C22 123.3(5) . .
F7 C24 C25 119.3(5) . .
F7 C24 C23 121.0(5) . .
C25 C24 C23 119.7(5) . .
F8 C25 C24 120.5(5) . .
F8 C25 C26 119.9(5) . .
C24 C25 C26 119.6(5) . .
F9 C26 C27 120.9(5) . .
F9 C26 C25 120.1(5) . .
C27 C26 C25 119.0(5) . .
F10 C27 C26 116.6(4) . .
F10 C27 C22 119.0(4) . .
C26 C27 C22 124.3(5) . .
Cl1A C28A Cl2A 112.1(17) . .
Cl1B C28B Cl2B 108.3(16) . .

loop_
_geom_bond_atom_site_label_1
_geom_bond_atom_site_label_2
_geom_bond_distance
_geom_bond_site_symmetry_2
Au1 C16 2.063(4) .
Au1 C16 2.063(4) 2_665
Au1 Ag1 2.7969(3) .
Au1 Ag1 2.7970(3) 2_665
Au2 C22 2.045(5) .
Au2 C22 2.045(5) 2_675
Au2 Ag1 2.7747(3) 2_675
Au2 Ag1 2.7747(3) .
Ag1 N1 2.390(4) .
Ag1 N2 2.393(4) .
Ag1 N3 2.427(4) .
Ag1 C16 2.582(4) .
N1 C1 1.340(6) .
N1 C5 1.348(6) .
N2 C10 1.338(6) .
N2 C6 1.338(6) .
N3 C15 1.327(7) .
N3 C11 1.350(6) .
C1 C2 1.370(7) .
C2 C3 1.382(8) .
C3 C4 1.369(7) .
C4 C5 1.391(7) .
C5 C6 1.502(7) .
C6 C7 1.386(7) .
C7 C8 1.378(8) .
C8 C9 1.374(8) .
C9 C10 1.404(7) .
C10 C11 1.501(7) .
C11 C12 1.382(7) .
C12 C13 1.372(9) .
C13 C14 1.381(8) .
C14 C15 1.386(7) .
C16 C21 1.387(6) .
C16 C17 1.391(6) .
C17 F1 1.350(5) .
C17 C18 1.373(7) .
C18 F2 1.339(6) .
C18 C19 1.374(8) .
C19 F3 1.347(6) .
C19 C20 1.380(8) .
C20 F4 1.351(6) .
C20 C21 1.380(7) .
C21 F5 1.350(6) .
C22 C27 1.385(7) .
C22 C23 1.400(7) .
C23 F6 1.354(6) .
C23 C24 1.378(7) .
C24 F7 1.347(6) .
C24 C25 1.363(7) .
C25 F8 1.343(6) .
C25 C26 1.385(8) .
C26 F9 1.351(6) .
C26 C27 1.368(7) .
C27 F10 1.362(6) .
C28A Cl1A 1.76(3) .
C28A Cl2A 1.77(2) .
C28B Cl1B 1.73(3) .
C28B Cl2B 1.78(2) .
